data_2212544
loop_
_publ_author_name
'Ding-Chu Chen'
'Xin-Hua Li'
'Jin-Chang Ding'

_publ_section_title
;
 Bis(dimethylammonium) 2,5-dicarboxybenzene-1,4-dicarboxylate
 bis(1,10-phenanthroline)
;
_journal_coeditor_code FJ2001
_journal_issue 3
_journal_name_full 'Acta Crystallographica Section E'
_journal_page_first o1133
_journal_page_last o1135
_journal_paper_doi 10.1107/S1600536807004783
_journal_volume 63
_journal_year 2007
_chemical_formula_iupac '2C12 H8 N2 +, C10 H4 O8 2-, 2C2 H8 N'
_chemical_formula_moiety '2(C12 H8 N2 +), C10 H4 O8 2-, 2(C2 H8 N)'
_chemical_formula_sum 'C38 H36 N6 O8'
_chemical_formula_weight 704.73
_chemical_name_systematic
;
Bis(dimethylammonium) 2,5-dicarboxybenzene-1,4-dicarboxylate
bis(1,10-phenanthroline)
;
_space_group_IT_number 2
_symmetry_cell_setting triclinic
_symmetry_space_group_name_Hall '-P 1'
_symmetry_space_group_name_H-M 'P -1'
_atom_sites_solution_hydrogens geom
_atom_sites_solution_primary direct
_atom_sites_solution_secondary difmap
_audit_creation_method SHELXL-97
_cell_angle_alpha 74.543(2)
_cell_angle_beta 88.942(3)
_cell_angle_gamma 86.179(3)
_cell_formula_units_Z 1
_cell_length_a 7.1333(10)
_cell_length_b 9.3392(14)
_cell_length_c 13.1127(19)
_cell_measurement_reflns_used 4483
_cell_measurement_temperature 298(2)
_cell_measurement_theta_max 25.09
_cell_measurement_theta_min 2.27
_cell_volume 840.1(2)
_computing_cell_refinement 'SAINT (Bruker, 2002)'
_computing_data_collection 'SMART (Bruker, 2002)'
_computing_data_reduction AINT
_computing_molecular_graphics 'ORTEPII (Johnson, 1976)'
_computing_publication_material SHELXL97
_computing_structure_refinement 'SHELXL97 (Sheldrick, 1997)'
_computing_structure_solution 'SHELXS97 (Sheldrick, 1997)'
_diffrn_ambient_temperature 298(2)
_diffrn_measured_fraction_theta_full 0.985
_diffrn_measured_fraction_theta_max 0.985
_diffrn_measurement_device_type 'Bruker SMART CCD area-detector'
_diffrn_measurement_method \w
_diffrn_radiation_monochromator graphite
_diffrn_radiation_source 'fine-focus sealed tube'
_diffrn_radiation_type MoK\a
_diffrn_radiation_wavelength 0.71073
_diffrn_reflns_av_R_equivalents 0.0145
_diffrn_reflns_av_sigmaI/netI 0.0283
_diffrn_reflns_limit_h_max 8
_diffrn_reflns_limit_h_min -8
_diffrn_reflns_limit_k_max 11
_diffrn_reflns_limit_k_min -11
_diffrn_reflns_limit_l_max 12
_diffrn_reflns_limit_l_min -15
_diffrn_reflns_number 4483
_diffrn_reflns_theta_full 25.09
_diffrn_reflns_theta_max 25.09
_diffrn_reflns_theta_min 2.27
_diffrn_standards_number 0
_exptl_absorpt_coefficient_mu 0.100
_exptl_absorpt_correction_T_max 0.990
_exptl_absorpt_correction_T_min 0.980
_exptl_absorpt_correction_type multi-scan
_exptl_absorpt_process_details '(SADABS; Sheldrick, 1996)'
_exptl_crystal_colour colourless
_exptl_crystal_density_diffrn 1.393
_exptl_crystal_density_method 'not measured'
_exptl_crystal_description prism
_exptl_crystal_F_000 370
_exptl_crystal_size_max 0.32
_exptl_crystal_size_mid 0.15
_exptl_crystal_size_min 0.08
_refine_diff_density_max 0.163
_refine_diff_density_min -0.279
_refine_ls_extinction_method none
_refine_ls_goodness_of_fit_ref 1.058
_refine_ls_hydrogen_treatment mixed
_refine_ls_matrix_type full
_refine_ls_number_parameters 240
_refine_ls_number_reflns 2962
_refine_ls_number_restraints 0
_refine_ls_restrained_S_all 1.058
_refine_ls_R_factor_all 0.0598
_refine_ls_R_factor_gt 0.0470
_refine_ls_shift/su_max 0.000
_refine_ls_shift/su_mean 0.000
_refine_ls_structure_factor_coef Fsqd
_refine_ls_weighting_details 'calc w=1/[\s^2^(Fo^2^)+(0.063P)^2^+0.0799P] where P=(Fo^2^+2Fc^2^)/3'
_refine_ls_weighting_scheme calc
_refine_ls_wR_factor_gt 0.1123
_refine_ls_wR_factor_ref 0.1202
_reflns_number_gt 2346
_reflns_number_total 2962
_reflns_threshold_expression I>2\s(I)
_cod_data_source_file fj2001.cif
_cod_data_source_block I
_cod_database_code 2212544
_cod_database_fobs_code 2212544

loop_
_symmetry_equiv_pos_as_xyz
'x, y, z'
'-x, -y, -z'

loop_
_atom_site_type_symbol
_atom_site_label
_atom_site_fract_x
_atom_site_fract_y
_atom_site_fract_z
_atom_site_U_iso_or_equiv
_atom_site_adp_type
_atom_site_calc_flag
_atom_site_refinement_flags
_atom_site_occupancy
C C5 0.2854(3) -0.0028(3) 1.15541(16) 0.0626(6) Uani d . 1
H H5 0.2899 -0.0417 1.2285 0.075 Uiso calc R 1
C C6 0.3214(3) 0.1388(3) 1.11381(17) 0.0616(6) Uani d . 1
H H6 0.3504 0.1970 1.1582 0.074 Uiso calc R 1
C C17 0.8377(3) 0.3058(2) 0.57458(13) 0.0449(4) Uani d . 1
N N1 0.19096(19) -0.12123(17) 0.91349(12) 0.0449(4) Uani d . 1
C C12 0.2339(2) -0.0386(2) 0.97916(13) 0.0409(4) Uani d . 1
N N2 0.2663(2) 0.16961(16) 0.82680(12) 0.0454(4) Uani d . 1
C C11 0.2741(2) 0.1151(2) 0.93369(13) 0.0413(4) Uani d . 1
O O1 0.8255(2) 0.17515(14) 0.57223(11) 0.0609(4) Uani d . 1
C C14 0.6669(2) 0.41345(17) 0.53936(12) 0.0354(4) Uani d . 1
C C13 0.5482(2) 0.37538(17) 0.46960(12) 0.0386(4) Uani d . 1
H H13 0.5812 0.2895 0.4486 0.046 Uiso calc R 1
C C7 0.3163(2) 0.2031(2) 1.00132(16) 0.0503(5) Uani d . 1
C C15 0.6169(2) 0.54343(17) 0.57116(12) 0.0366(4) Uani d . 1
O O2 0.98412(18) 0.35243(17) 0.60385(12) 0.0637(4) Uani d . 1
O O3 0.8962(2) 0.56751(16) 0.66754(12) 0.0664(4) Uani d . 1
H H3 0.950(3) 0.468(3) 0.631(2) 0.100 Uiso d . 1
C C4 0.2397(2) -0.0967(2) 1.09053(14) 0.0502(5) Uani d . 1
C C1 0.1532(3) -0.2607(2) 0.95730(17) 0.0544(5) Uani d . 1
H H1 0.1233 -0.3183 0.9127 0.065 Uiso calc R 1
C C16 0.7198(3) 0.6079(2) 0.64786(15) 0.0512(5) Uani d . 1
O O4 0.6367(2) 0.69657(19) 0.68733(14) 0.0828(5) Uani d . 1
C C3 0.1978(3) -0.2453(3) 1.13124(17) 0.0624(6) Uani d . 1
H H3A 0.1996 -0.2876 1.2040 0.075 Uiso calc R 1
C C8 0.3502(3) 0.3519(3) 0.9542(2) 0.0650(6) Uani d . 1
H H8 0.3778 0.4139 0.9960 0.078 Uiso calc R 1
C C10 0.3005(3) 0.3105(2) 0.78643(18) 0.0559(5) Uani d . 1
H H10 0.2961 0.3482 0.7133 0.067 Uiso calc R 1
C C2 0.1549(3) -0.3274(2) 1.06579(19) 0.0630(6) Uani d . 1
H H2 0.1271 -0.4263 1.0924 0.076 Uiso calc R 1
C C9 0.3429(3) 0.4061(2) 0.8467(2) 0.0669(6) Uani d . 1
H H9 0.3656 0.5048 0.8145 0.080 Uiso calc R 1
N N3 0.15141(19) 1.00663(15) 0.67303(11) 0.0440(4) Uani d . 1
H H3B 0.1728 1.0112 0.7395 0.053 Uiso calc R 1
H H3C 0.0583 1.0753 0.6457 0.053 Uiso calc R 1
C C19 0.0911(3) 0.8588(2) 0.67628(17) 0.0634(6) Uani d . 1
H H19A 0.0673 0.8534 0.6056 0.095 Uiso calc R 1
H H19B -0.0217 0.8413 0.7176 0.095 Uiso calc R 1
H H19C 0.1880 0.7848 0.7078 0.095 Uiso calc R 1
C C18 0.3229(3) 1.0427(3) 0.60939(19) 0.0718(6) Uani d . 1
H H18A 0.4237 0.9714 0.6392 0.108 Uiso calc R 1
H H18B 0.3563 1.1406 0.6095 0.108 Uiso calc R 1
H H18C 0.3004 1.0397 0.5381 0.108 Uiso calc R 1

loop_
_atom_site_aniso_label
_atom_site_aniso_U_11
_atom_site_aniso_U_22
_atom_site_aniso_U_33
_atom_site_aniso_U_12
_atom_site_aniso_U_13
_atom_site_aniso_U_23
C5 0.0457(11) 0.1032(19) 0.0414(11) 0.0146(11) -0.0039(9) -0.0277(12)
C6 0.0406(10) 0.1016(18) 0.0577(13) 0.0075(11) -0.0060(9) -0.0500(13)
C17 0.0516(11) 0.0494(11) 0.0293(9) 0.0062(8) -0.0002(8) -0.0052(8)
N1 0.0404(8) 0.0504(9) 0.0444(9) 0.0005(7) -0.0016(7) -0.0142(7)
C12 0.0291(8) 0.0561(11) 0.0379(10) 0.0070(7) -0.0010(7) -0.0158(8)
N2 0.0420(8) 0.0491(9) 0.0445(9) 0.0008(7) -0.0045(7) -0.0119(7)
C11 0.0282(8) 0.0561(11) 0.0433(10) 0.0051(7) -0.0028(7) -0.0215(8)
O1 0.0778(10) 0.0468(8) 0.0570(9) 0.0190(7) -0.0124(7) -0.0165(6)
C14 0.0411(9) 0.0346(9) 0.0285(8) -0.0022(7) 0.0019(7) -0.0051(7)
C13 0.0512(10) 0.0307(9) 0.0342(9) -0.0010(7) 0.0028(8) -0.0099(7)
C7 0.0313(9) 0.0684(13) 0.0621(13) 0.0037(8) -0.0034(8) -0.0374(10)
C15 0.0450(9) 0.0332(9) 0.0310(9) -0.0058(7) -0.0005(7) -0.0065(7)
O2 0.0496(8) 0.0690(9) 0.0689(10) 0.0078(7) -0.0154(7) -0.0140(8)
O3 0.0652(9) 0.0636(9) 0.0738(10) -0.0085(7) -0.0275(8) -0.0210(8)
C4 0.0337(9) 0.0744(14) 0.0396(10) 0.0123(9) -0.0004(8) -0.0136(10)
C1 0.0474(11) 0.0521(12) 0.0620(13) 0.0010(9) -0.0007(9) -0.0134(10)
C16 0.0656(13) 0.0438(10) 0.0458(11) -0.0071(9) -0.0110(9) -0.0130(9)
O4 0.0939(12) 0.0891(12) 0.0878(12) 0.0047(9) -0.0217(9) -0.0633(10)
C3 0.0489(11) 0.0792(16) 0.0461(12) 0.0125(10) 0.0060(9) 0.0018(11)
C8 0.0430(11) 0.0736(15) 0.0948(18) -0.0022(10) -0.0044(11) -0.0510(14)
C10 0.0476(11) 0.0526(12) 0.0647(13) -0.0021(9) -0.0016(10) -0.0106(10)
C2 0.0503(12) 0.0571(13) 0.0698(15) 0.0040(9) 0.0071(10) 0.0014(11)
C9 0.0493(12) 0.0511(12) 0.103(2) -0.0038(9) -0.0002(12) -0.0250(13)
N3 0.0510(9) 0.0440(8) 0.0377(8) 0.0077(7) -0.0059(7) -0.0143(6)
C19 0.0793(15) 0.0557(12) 0.0628(14) -0.0120(11) 0.0091(11) -0.0277(10)
C18 0.0725(15) 0.0779(16) 0.0682(15) -0.0156(12) 0.0179(12) -0.0238(12)

loop_
_atom_type_symbol
_atom_type_description
_atom_type_scat_dispersion_real
_atom_type_scat_dispersion_imag
_atom_type_scat_source
C C 0.0033 0.0016 'International Tables Vol C Tables 4.2.6.8 and 6.1.1.4'
H H 0.0000 0.0000 'International Tables Vol C Tables 4.2.6.8 and 6.1.1.4'
N N 0.0061 0.0033 'International Tables Vol C Tables 4.2.6.8 and 6.1.1.4'
O O 0.0106 0.0060 'International Tables Vol C Tables 4.2.6.8 and 6.1.1.4'

loop_
_geom_angle_atom_site_label_1
_geom_angle_atom_site_label_2
_geom_angle_atom_site_label_3
_geom_angle_site_symmetry_1
_geom_angle_site_symmetry_3
_geom_angle
C6 C5 C4 . . 121.6(2)
C6 C5 H5 . . 119.2
C4 C5 H5 . . 119.2
C5 C6 C7 . . 120.95(19)
C5 C6 H6 . . 119.5
C7 C6 H6 . . 119.5
O1 C17 O2 . . 123.01(17)
O1 C17 C14 . . 117.48(16)
O2 C17 C14 . . 119.51(17)
C1 N1 C12 . . 117.18(16)
N1 C12 C4 . . 122.51(17)
N1 C12 C11 . . 118.55(15)
C4 C12 C11 . . 118.94(16)
C10 N2 C11 . . 117.69(16)
N2 C11 C7 . . 122.55(17)
N2 C11 C12 . . 118.28(15)
C7 C11 C12 . . 119.16(17)
C13 C14 C15 . . 117.71(14)
C13 C14 C17 . . 115.11(15)
C15 C14 C17 . . 127.17(15)
C14 C13 C15 . 2_666 124.62(15)
C14 C13 H13 . . 117.7
C15 C13 H13 2_666 . 117.7
C8 C7 C11 . . 117.25(19)
C8 C7 C6 . . 122.97(19)
C11 C7 C6 . . 119.78(19)
C13 C15 C14 2_666 . 117.67(15)
C13 C15 C16 2_666 . 114.14(15)
C14 C15 C16 . . 128.17(15)
C17 O2 H3 . . 111.8(11)
C16 O3 H3 . . 112.7(12)
C3 C4 C12 . . 117.07(18)
C3 C4 C5 . . 123.4(2)
C12 C4 C5 . . 119.58(19)
N1 C1 C2 . . 124.4(2)
N1 C1 H1 . . 117.8
C2 C1 H1 . . 117.8
O4 C16 O3 . . 121.77(18)
O4 C16 C15 . . 119.38(18)
O3 C16 C15 . . 118.83(17)
C2 C3 C4 . . 120.4(2)
C2 C3 H3A . . 119.8
C4 C3 H3A . . 119.8
C9 C8 C7 . . 120.02(19)
C9 C8 H8 . . 120.0
C7 C8 H8 . . 120.0
N2 C10 C9 . . 123.9(2)
N2 C10 H10 . . 118.0
C9 C10 H10 . . 118.0
C3 C2 C1 . . 118.4(2)
C3 C2 H2 . . 120.8
C1 C2 H2 . . 120.8
C8 C9 C10 . . 118.6(2)
C8 C9 H9 . . 120.7
C10 C9 H9 . . 120.7
C19 N3 C18 . . 112.67(15)
C19 N3 H3B . . 109.1
C18 N3 H3B . . 109.1
C19 N3 H3C . . 109.1
C18 N3 H3C . . 109.1
H3B N3 H3C . . 107.8
N3 C19 H19A . . 109.5
N3 C19 H19B . . 109.5
H19A C19 H19B . . 109.5
N3 C19 H19C . . 109.5
H19A C19 H19C . . 109.5
H19B C19 H19C . . 109.5
N3 C18 H18A . . 109.5
N3 C18 H18B . . 109.5
H18A C18 H18B . . 109.5
N3 C18 H18C . . 109.5
H18A C18 H18C . . 109.5
H18B C18 H18C . . 109.5

loop_
_geom_bond_atom_site_label_1
_geom_bond_atom_site_label_2
_geom_bond_site_symmetry_2
_geom_bond_distance
C5 C6 . 1.330(3)
C5 C4 . 1.430(3)
C5 H5 . 0.9300
C6 C7 . 1.437(3)
C6 H6 . 0.9300
C17 O1 . 1.238(2)
C17 O2 . 1.262(2)
C17 C14 . 1.523(2)
N1 C1 . 1.320(2)
N1 C12 . 1.351(2)
C12 C4 . 1.416(2)
C12 C11 . 1.446(3)
N2 C10 . 1.318(2)
N2 C11 . 1.359(2)
C11 C7 . 1.409(2)
C14 C13 . 1.386(2)
C14 C15 . 1.408(2)
C13 C15 2_666 1.391(2)
C13 H13 . 0.9300
C7 C8 . 1.397(3)
C15 C13 2_666 1.391(2)
C15 C16 . 1.523(2)
O2 H3 . 1.23(3)
O3 C16 . 1.300(2)
O3 H3 . 1.19(3)
C4 C3 . 1.398(3)
C1 C2 . 1.393(3)
C1 H1 . 0.9300
C16 O4 . 1.207(2)
C3 C2 . 1.345(3)
C3 H3A . 0.9300
C8 C9 . 1.365(3)
C8 H8 . 0.9300
C10 C9 . 1.391(3)
C10 H10 . 0.9300
C2 H2 . 0.9300
C9 H9 . 0.9300
N3 C19 . 1.463(2)
N3 C18 . 1.474(2)
N3 H3B . 0.9000
N3 H3C . 0.9000
C19 H19A . 0.9600
C19 H19B . 0.9600
C19 H19C . 0.9600
C18 H18A . 0.9600
C18 H18B . 0.9600
C18 H18C . 0.9600

loop_
_geom_hbond_atom_site_label_D
_geom_hbond_atom_site_label_H
_geom_hbond_atom_site_label_A
_geom_hbond_site_symmetry_A
_geom_hbond_distance_DH
_geom_hbond_distance_HA
_geom_hbond_distance_DA
_geom_hbond_angle_DHA
N3 H3C O2 1_465 0.90 2.52 3.262(2) 140.1
N3 H3C O1 1_465 0.90 1.98 2.8541(19) 162.7
N3 H3B N1 1_565 0.90 2.29 3.071(2) 145.1
N3 H3B N2 1_565 0.90 2.24 2.986(2) 140.3
O3 H3 O2 . 1.19(3) 1.23(3) 2.415(2) 170(2)

loop_
_geom_torsion_atom_site_label_1
_geom_torsion_atom_site_label_2
_geom_torsion_atom_site_label_3
_geom_torsion_atom_site_label_4
_geom_torsion_site_symmetry_1
_geom_torsion_site_symmetry_4
_geom_torsion
C4 C5 C6 C7 . . -0.2(3)
C1 N1 C12 C4 . . 0.2(2)
C1 N1 C12 C11 . . -179.35(15)
C10 N2 C11 C7 . . 0.2(2)
C10 N2 C11 C12 . . 179.04(14)
N1 C12 C11 N2 . . 0.2(2)
C4 C12 C11 N2 . . -179.39(14)
N1 C12 C11 C7 . . 179.06(14)
C4 C12 C11 C7 . . -0.5(2)
O1 C17 C14 C13 . . -25.4(2)
O2 C17 C14 C13 . . 154.09(16)
O1 C17 C14 C15 . . 153.45(16)
O2 C17 C14 C15 . . -27.0(3)
C15 C14 C13 C15 . 2_666 0.0(3)
C17 C14 C13 C15 . 2_666 178.97(15)
N2 C11 C7 C8 . . 0.2(2)
C12 C11 C7 C8 . . -178.65(15)
N2 C11 C7 C6 . . 179.69(15)
C12 C11 C7 C6 . . 0.9(2)
C5 C6 C7 C8 . . 178.94(17)
C5 C6 C7 C11 . . -0.5(3)
C13 C14 C15 C13 . 2_666 0.0(2)
C17 C14 C15 C13 . 2_666 -178.84(15)
C13 C14 C15 C16 . . 178.76(16)
C17 C14 C15 C16 . . -0.1(3)
N1 C12 C4 C3 . . -0.3(2)
C11 C12 C4 C3 . . 179.27(15)
N1 C12 C4 C5 . . -179.72(15)
C11 C12 C4 C5 . . -0.2(2)
C6 C5 C4 C3 . . -178.89(18)
C6 C5 C4 C12 . . 0.5(3)
C12 N1 C1 C2 . . -0.1(3)
C13 C15 C16 O4 2_666 . 17.6(3)
C14 C15 C16 O4 . . -161.12(19)
C13 C15 C16 O3 2_666 . -161.16(16)
C14 C15 C16 O3 . . 20.1(3)
C12 C4 C3 C2 . . 0.2(3)
C5 C4 C3 C2 . . 179.63(18)
C11 C7 C8 C9 . . -0.4(3)
C6 C7 C8 C9 . . -179.89(18)
C11 N2 C10 C9 . . -0.4(3)
C4 C3 C2 C1 . . -0.1(3)
N1 C1 C2 C3 . . 0.0(3)
C7 C8 C9 C10 . . 0.2(3)
N2 C10 C9 C8 . . 0.2(3)
